data_2225880
loop_
_publ_author_name
'Pavlov\'a, Anna'
'\<Cern\'ak, Juraj'
'Harms, Klaus'

_publ_section_title
;
 <i>catena</i>-Poly[[[diaqua(di-2-pyridylamine-\k^2^<i>N</i>,<i>N</i>')nickel(II)]-\m-fumarato-\k^2^<i>O</i>^1^:<i>O</i>^4^]
 tetrahydrate]
;
_journal_coeditor_code HG2662
_journal_issue 5
_journal_name_full 'Acta Crystallographica Section E'
_journal_page_first m501
_journal_page_last m502
_journal_paper_doi 10.1107/S1600536810012225
_journal_volume 66
_journal_year 2010
_chemical_formula_iupac '[Ni (C4 H2 O4) (C10 H9 N3) (H2 O1)2], 4H2 O1'
_chemical_formula_moiety 'C14 H13 N3 Ni1 O6, 4(H2 O1)'
_chemical_formula_sum 'C14 H21 N3 Ni O10'
_chemical_formula_weight 450.03
_chemical_name_systematic
;
<i>catena</i>-Poly[[[diaqua(di-2-pyridylamine-
\k^2^<i>N</i>,<i>N</i>')nickel(II)]-\m-fumarato-
\k^2^<i>O</i>^1^:<i>O</i>^4^] tetrahydrate]
;
_space_group_IT_number 14
_symmetry_cell_setting monoclinic
_symmetry_space_group_name_Hall '-P 2ybc'
_symmetry_space_group_name_H-M 'P 1 21/c 1'
_atom_sites_solution_hydrogens geom
_atom_sites_solution_primary direct
_atom_sites_solution_secondary difmap
_audit_creation_method SHELXL-97
_cell_angle_alpha 90.00
_cell_angle_beta 96.138(12)
_cell_angle_gamma 90.00
_cell_formula_units_Z 4
_cell_length_a 12.1421(12)
_cell_length_b 12.4034(8)
_cell_length_c 12.8701(13)
_cell_measurement_reflns_used 8000
_cell_measurement_temperature 193(2)
_cell_measurement_theta_max 25.00
_cell_measurement_theta_min 2.29
_cell_volume 1927.2(3)
_computing_cell_refinement 'IPDS (Stoe & Cie, 1996)'
_computing_data_collection 'IPDS (Stoe & Cie, 1996)'
_computing_data_reduction 'IPDS (Stoe & Cie, 1996)'
_computing_molecular_graphics 'DIAMOND (Brandenburg, 2006)'
_computing_publication_material 'SHELXL97 (Sheldrick, 2008)'
_computing_structure_refinement 'SHELXL97 (Sheldrick, 2008)'
_computing_structure_solution 'SHELXS97 (Sheldrick, 2008)'
_diffrn_ambient_temperature 193(2)
_diffrn_measured_fraction_theta_full 1.000
_diffrn_measured_fraction_theta_max 1.000
_diffrn_measurement_device_type 'Stoe IPDS'
_diffrn_measurement_method \f
_diffrn_radiation_monochromator graphite
_diffrn_radiation_source 'fine-focus sealed tube'
_diffrn_radiation_type MoK\a
_diffrn_radiation_wavelength 0.71073
_diffrn_reflns_av_R_equivalents 0.0477
_diffrn_reflns_av_sigmaI/netI 0.0448
_diffrn_reflns_limit_h_max 14
_diffrn_reflns_limit_h_min -14
_diffrn_reflns_limit_k_max 14
_diffrn_reflns_limit_k_min -14
_diffrn_reflns_limit_l_max 15
_diffrn_reflns_limit_l_min -15
_diffrn_reflns_number 13672
_diffrn_reflns_theta_full 25.00
_diffrn_reflns_theta_max 25.00
_diffrn_reflns_theta_min 2.29
_diffrn_standards_number 0
_exptl_absorpt_coefficient_mu 1.064
_exptl_absorpt_correction_T_max 0.8361
_exptl_absorpt_correction_T_min 0.7495
_exptl_absorpt_correction_type gaussian
_exptl_absorpt_process_details
;
(WinGX; Farrugia, 1999)
;
_exptl_crystal_colour blue
_exptl_crystal_density_diffrn 1.551
_exptl_crystal_density_method 'not measured'
_exptl_crystal_description plates
_exptl_crystal_F_000 936
_exptl_crystal_size_max 0.42
_exptl_crystal_size_mid 0.36
_exptl_crystal_size_min 0.16
_refine_diff_density_max 0.415
_refine_diff_density_min -0.307
_refine_ls_extinction_method none
_refine_ls_goodness_of_fit_ref 0.902
_refine_ls_hydrogen_treatment mixed
_refine_ls_matrix_type full
_refine_ls_number_parameters 280
_refine_ls_number_reflns 3397
_refine_ls_number_restraints 16
_refine_ls_restrained_S_all 0.899
_refine_ls_R_factor_all 0.0464
_refine_ls_R_factor_gt 0.0294
_refine_ls_shift/su_max 0.001
_refine_ls_shift/su_mean 0.000
_refine_ls_structure_factor_coef Fsqd
_refine_ls_weighting_details 'calc w=1/[\s^2^(Fo^2^)+(0.0432P)^2^] where P=(Fo^2^+2Fc^2^)/3'
_refine_ls_weighting_scheme calc
_refine_ls_wR_factor_gt 0.0650
_refine_ls_wR_factor_ref 0.0692
_reflns_number_gt 2538
_reflns_number_total 3397
_reflns_threshold_expression I>2sigma(I)
_cod_data_source_file hg2662.cif
_cod_data_source_block I
_cod_depositor_comments
;
The following automatic conversions were performed:
'_symmetry_cell_setting' value 'Monoclinic' changed to 'monoclinic'
according to '/home/saulius/struct/CIF-dictionaries/cif_core.dic'
dictionary named 'cif_core.dic' version 2.4.1 from 2010-06-29.

Automatic conversion script
Id: cif_fix_enum 1527 2010-12-29 10:47:43Z saulius 
;
_cod_original_sg_symbol_H-M 'P 21/c'
_cod_original_formula_sum 'C14 H21 N3 Ni1 O10'
_cod_database_code 2225880
_cod_database_fobs_code 2225880

loop_
_symmetry_equiv_pos_as_xyz
'x, y, z'
'-x, y+1/2, -z+1/2'
'-x, -y, -z'
'x, -y-1/2, z-1/2'

loop_
_atom_site_type_symbol
_atom_site_label
_atom_site_fract_x
_atom_site_fract_y
_atom_site_fract_z
_atom_site_U_iso_or_equiv
_atom_site_adp_type
_atom_site_calc_flag
_atom_site_refinement_flags
_atom_site_occupancy
_atom_site_disorder_assembly
_atom_site_disorder_group
Ni Ni 0.24621(2) 0.59939(2) 0.31901(2) 0.01368(9) Uani d . 1 . .
N N1 0.15403(15) 0.73037(15) 0.35699(14) 0.0191(4) Uani d . 1 . .
N N2 0.12272(15) 0.50121(15) 0.36286(14) 0.0179(4) Uani d . 1 . .
N N3 -0.01512(15) 0.63520(17) 0.32761(16) 0.0237(5) Uani d D 1 . .
H H3N -0.0882(3) 0.644(2) 0.317(2) 0.028 Uiso d D 1 . .
C C1 0.2063(2) 0.82458(19) 0.38251(18) 0.0237(5) Uani d . 1 . .
H H1 0.2833 0.8248 0.3912 0.028 Uiso calc R 1 . .
C C2 0.1523(2) 0.9199(2) 0.3963(2) 0.0310(6) Uani d . 1 . .
H H2 0.1917 0.9827 0.4141 0.037 Uiso calc R 1 . .
C C3 0.0372(2) 0.9198(2) 0.3831(2) 0.0336(7) Uani d . 1 . .
H H3 -0.0020 0.9835 0.3898 0.040 Uiso calc R 1 . .
C C4 -0.0179(2) 0.8252(2) 0.35992(19) 0.0286(6) Uani d . 1 . .
H H4 -0.0949 0.8236 0.3519 0.034 Uiso calc R 1 . .
C C5 0.04309(19) 0.73020(19) 0.34832(18) 0.0204(5) Uani d . 1 . .
C C6 0.01564(18) 0.53059(19) 0.35449(18) 0.0197(5) Uani d . 1 . .
C C7 -0.0681(2) 0.4572(2) 0.37210(19) 0.0278(6) Uani d . 1 . .
H H7 -0.1419 0.4787 0.3649 0.033 Uiso calc R 1 . .
C C8 -0.0401(2) 0.3536(2) 0.4000(2) 0.0321(6) Uani d . 1 . .
H H8 -0.0949 0.3038 0.4111 0.039 Uiso calc R 1 . .
C C9 0.0702(2) 0.3232(2) 0.4115(2) 0.0298(6) Uani d . 1 . .
H H9 0.0909 0.2535 0.4318 0.036 Uiso calc R 1 . .
C C10 0.14803(19) 0.3986(2) 0.39222(18) 0.0232(5) Uani d . 1 . .
H H10 0.2221 0.3782 0.3997 0.028 Uiso calc R 1 . .
C C11 0.35852(19) 0.41929(18) 0.21127(18) 0.0211(5) Uani d . 1 . .
C C12 0.4552(2) 0.34435(19) 0.2153(2) 0.0237(5) Uani d . 1 . .
H H12 0.4647 0.3038 0.1561 0.028 Uiso calc R 1 . .
C C13 0.52676(19) 0.33281(19) 0.29733(19) 0.0219(5) Uani d . 1 . .
H H13 0.5169 0.3725 0.3569 0.026 Uiso calc R 1 . .
C C14 0.37611(18) 0.75874(18) 0.20000(18) 0.0194(5) Uani d . 1 . .
O O1 0.34712(13) 0.47257(12) 0.29159(12) 0.0215(4) Uani d . 1 . .
O O2 0.29572(18) 0.42549(19) 0.12676(16) 0.0551(7) Uani d . 1 . .
O O3 0.37265(13) 0.69567(13) 0.27580(13) 0.0232(4) Uani d . 1 . .
O O4 0.30434(14) 0.76425(15) 0.12189(13) 0.0321(4) Uani d . 1 . .
O O5 0.33762(13) 0.59538(13) 0.46659(12) 0.0219(3) Uani d GD 1 . .
H H5A 0.3240 0.6366 0.5164 0.033 Uiso d GD 1 . .
H H5B 0.3568 0.5360 0.4962 0.033 Uiso d GD 1 . .
O O6 0.17160(12) 0.59825(13) 0.16421(12) 0.0175(3) Uani d GD 1 . .
H H6A 0.2057 0.6510 0.1403 0.026 Uiso d GD 1 . .
H H6B 0.2005 0.5428 0.1393 0.026 Uiso d GD 1 . .
O O7 0.25446(19) 0.1566(3) 0.2196(3) 0.0818(9) Uani d GD 1 . .
H H7A 0.3002 0.1105 0.2475 0.123 Uiso d GD 1 . .
H H7B 0.2680 0.1597 0.1562 0.123 Uiso d GD 1 . .
O O8 0.4461(4) 0.5742(5) 0.0058(5) 0.0810(18) Uani d P 0.50 A 1
O O9 0.5592(5) 0.5821(4) 0.1705(5) 0.0784(17) Uani d P 0.50 B 2
O O10 0.6567(2) 0.6997(2) 0.04168(19) 0.0643(7) Uani d GD 1 . .
H H10B 0.6851 0.6769 -0.0117 0.096 Uiso d GD 1 . .
H H10A 0.6224 0.6455 0.0627 0.096 Uiso d GD 1 . .
O O11 0.58881(17) 0.89674(18) -0.0632(2) 0.0576(6) Uani d GD 1 . .
H H11A 0.5219 0.8939 -0.0903 0.086 Uiso d GD 1 . .
H H11B 0.5919 0.8526 -0.0124 0.086 Uiso d GD 1 . .

loop_
_atom_site_aniso_label
_atom_site_aniso_U_11
_atom_site_aniso_U_22
_atom_site_aniso_U_33
_atom_site_aniso_U_12
_atom_site_aniso_U_13
_atom_site_aniso_U_23
Ni 0.01153(14) 0.01349(14) 0.01623(15) 0.00042(12) 0.00244(10) 0.00048(13)
N1 0.0205(10) 0.0199(10) 0.0169(10) 0.0030(8) 0.0016(8) 0.0003(8)
N2 0.0179(9) 0.0190(10) 0.0168(10) -0.0008(8) 0.0028(8) 0.0003(8)
N3 0.0118(9) 0.0314(11) 0.0281(11) 0.0050(8) 0.0038(8) 0.0010(9)
C1 0.0292(13) 0.0187(12) 0.0225(13) 0.0014(10) -0.0008(10) -0.0014(10)
C2 0.0468(16) 0.0206(13) 0.0245(13) 0.0045(11) -0.0013(12) -0.0031(11)
C3 0.0504(17) 0.0292(15) 0.0216(13) 0.0210(12) 0.0059(12) 0.0001(11)
C4 0.0291(13) 0.0361(15) 0.0209(13) 0.0158(12) 0.0033(11) 0.0010(12)
C5 0.0200(12) 0.0263(13) 0.0152(11) 0.0073(10) 0.0034(9) 0.0029(10)
C6 0.0165(11) 0.0283(13) 0.0151(11) -0.0024(10) 0.0046(9) -0.0017(10)
C7 0.0182(12) 0.0417(16) 0.0241(13) -0.0099(11) 0.0052(10) -0.0056(12)
C8 0.0348(15) 0.0390(15) 0.0239(14) -0.0195(13) 0.0088(11) -0.0038(12)
C9 0.0435(16) 0.0223(13) 0.0244(14) -0.0089(11) 0.0079(12) 0.0034(11)
C10 0.0255(12) 0.0232(12) 0.0211(12) -0.0002(11) 0.0032(10) 0.0036(11)
C11 0.0189(11) 0.0212(13) 0.0230(12) 0.0044(9) 0.0004(10) -0.0053(10)
C12 0.0246(13) 0.0235(13) 0.0231(13) 0.0075(10) 0.0032(11) -0.0082(10)
C13 0.0211(12) 0.0238(12) 0.0212(13) 0.0062(10) 0.0038(10) -0.0070(10)
C14 0.0178(11) 0.0204(12) 0.0205(13) -0.0017(9) 0.0046(10) 0.0007(10)
O1 0.0214(8) 0.0229(9) 0.0204(9) 0.0079(7) 0.0028(7) -0.0021(7)
O2 0.0490(12) 0.0711(16) 0.0394(12) 0.0426(11) -0.0229(10) -0.0330(11)
O3 0.0168(8) 0.0257(9) 0.0263(9) -0.0048(7) -0.0010(7) 0.0096(8)
O4 0.0302(10) 0.0396(11) 0.0245(10) -0.0173(8) -0.0065(8) 0.0124(8)
O5 0.0287(9) 0.0184(8) 0.0177(8) 0.0061(8) -0.0018(7) -0.0021(7)
O6 0.0152(7) 0.0167(7) 0.0208(8) -0.0001(7) 0.0022(6) -0.0009(7)
O7 0.0263(12) 0.090(2) 0.127(3) -0.0084(13) -0.0006(15) 0.001(2)
O8 0.050(3) 0.098(4) 0.093(4) -0.020(3) 0.002(3) 0.052(3)
O9 0.079(4) 0.048(3) 0.115(5) 0.000(3) 0.043(3) 0.012(3)
O10 0.0457(14) 0.100(2) 0.0457(14) 0.0087(14) -0.0023(10) -0.0358(15)
O11 0.0310(11) 0.0421(13) 0.096(2) -0.0019(10) -0.0092(11) -0.0267(13)

loop_
_atom_type_symbol
_atom_type_description
_atom_type_scat_dispersion_real
_atom_type_scat_dispersion_imag
_atom_type_scat_source
C C 0.0030 0.0020 'International Tables Vol C Tables 4.2.6.8 and 6.1.1.4'
H H 0.0000 0.0000 'International Tables Vol C Tables 4.2.6.8 and 6.1.1.4'
N N 0.0060 0.0030 'International Tables Vol C Tables 4.2.6.8 and 6.1.1.4'
Ni Ni 0.3390 1.1120 'International Tables Vol C Tables 4.2.6.8 and 6.1.1.4'
O O 0.0110 0.0060 'International Tables Vol C Tables 4.2.6.8 and 6.1.1.4'

loop_
_geom_angle_atom_site_label_1
_geom_angle_atom_site_label_2
_geom_angle_atom_site_label_3
_geom_angle_site_symmetry_1
_geom_angle_site_symmetry_3
_geom_angle
_geom_angle_publ_flag
O1 Ni N2 . . 93.42(7) ?
O1 Ni N1 . . 175.24(7) ?
N2 Ni N1 . . 88.36(8) ?
O1 Ni O3 . . 85.53(7) ?
N2 Ni O3 . . 178.84(7) ?
N1 Ni O3 . . 92.65(7) ?
O1 Ni O5 . . 82.49(6) ?
N2 Ni O5 . . 93.92(7) ?
N1 Ni O5 . . 92.99(7) ?
O3 Ni O5 . . 85.46(6) ?
O1 Ni O6 . . 92.10(6) ?
N2 Ni O6 . . 90.18(7) ?
N1 Ni O6 . . 92.30(7) ?
O3 Ni O6 . . 90.35(6) ?
O5 Ni O6 . . 173.40(6) ?
C5 N1 C1 . . 117.6(2) ?
C5 N1 Ni . . 123.07(16) ?
C1 N1 Ni . . 119.05(15) ?
C6 N2 C10 . . 117.80(19) ?
C6 N2 Ni . . 123.03(15) ?
C10 N2 Ni . . 118.87(15) ?
C6 N3 C5 . . 129.1(2) ?
C6 N3 H3N . . 113.0(18) ?
C5 N3 H3N . . 114.0(18) ?
N1 C1 C2 . . 123.8(2) ?
N1 C1 H1 . . 118.1 ?
C2 C1 H1 . . 118.1 ?
C1 C2 C3 . . 118.2(2) ?
C1 C2 H2 . . 120.9 ?
C3 C2 H2 . . 120.9 ?
C4 C3 C2 . . 119.2(2) ?
C4 C3 H3 . . 120.4 ?
C2 C3 H3 . . 120.4 ?
C3 C4 C5 . . 119.4(2) ?
C3 C4 H4 . . 120.3 ?
C5 C4 H4 . . 120.3 ?
N1 C5 N3 . . 120.3(2) ?
N1 C5 C4 . . 121.7(2) ?
N3 C5 C4 . . 118.0(2) ?
N2 C6 N3 . . 120.5(2) ?
N2 C6 C7 . . 121.6(2) ?
N3 C6 C7 . . 117.9(2) ?
C8 C7 C6 . . 119.2(2) ?
C8 C7 H7 . . 120.4 ?
C6 C7 H7 . . 120.4 ?
C7 C8 C9 . . 119.7(2) ?
C7 C8 H8 . . 120.2 ?
C9 C8 H8 . . 120.2 ?
C10 C9 C8 . . 118.2(2) ?
C10 C9 H9 . . 120.9 ?
C8 C9 H9 . . 120.9 ?
N2 C10 C9 . . 123.5(2) ?
N2 C10 H10 . . 118.3 ?
C9 C10 H10 . . 118.3 ?
O1 C11 O2 . . 124.9(2) ?
O1 C11 C12 . . 117.2(2) ?
O2 C11 C12 . . 117.9(2) ?
C13 C12 C11 . . 123.4(2) ?
C13 C12 H12 . . 118.3 ?
C11 C12 H12 . . 118.3 ?
C12 C13 C14 . 2_645 123.0(2) ?
C12 C13 H13 . . 118.5 ?
C14 C13 H13 2_645 . 118.5 ?
O3 C14 O4 . . 125.2(2) ?
O3 C14 C13 . 2_655 117.3(2) ?
O4 C14 C13 . 2_655 117.5(2) ?
C11 O1 Ni . . 132.19(15) ?
C14 O3 Ni . . 131.06(14) ?
Ni O5 H5A . . 122.8 ?
Ni O5 H5B . . 121.3 ?
H5A O5 H5B . . 104.5 ?
Ni O6 H6A . . 99.3 ?
Ni O6 H6B . . 102.1 ?
H6A O6 H6B . . 104.5 ?
H7A O7 H7B . . 104.5 ?
H10B O10 H10A . . 104.5 ?
H11A O11 H11B . . 104.5 ?

loop_
_geom_bond_atom_site_label_1
_geom_bond_atom_site_label_2
_geom_bond_site_symmetry_2
_geom_bond_distance
_geom_bond_publ_flag
Ni O1 . 2.0475(15) ?
Ni N2 . 2.0569(18) ?
Ni N1 . 2.0611(19) ?
Ni O3 . 2.0676(15) ?
Ni O5 . 2.0955(16) ?
Ni O6 . 2.0986(16) ?
N1 C5 . 1.340(3) ?
N1 C1 . 1.353(3) ?
N2 C6 . 1.343(3) ?
N2 C10 . 1.353(3) ?
N3 C6 . 1.384(3) ?
N3 C5 . 1.385(3) ?
N3 H3N . 0.8899(10) ?
C1 C2 . 1.372(3) ?
C1 H1 . 0.9300 ?
C2 C3 . 1.390(4) ?
C2 H2 . 0.9300 ?
C3 C4 . 1.368(4) ?
C3 H3 . 0.9300 ?
C4 C5 . 1.408(3) ?
C4 H4 . 0.9300 ?
C6 C7 . 1.401(3) ?
C7 C8 . 1.367(4) ?
C7 H7 . 0.9300 ?
C8 C9 . 1.384(4) ?
C8 H8 . 0.9300 ?
C9 C10 . 1.371(3) ?
C9 H9 . 0.9300 ?
C10 H10 . 0.9300 ?
C11 O1 . 1.247(3) ?
C11 O2 . 1.262(3) ?
C11 C12 . 1.493(3) ?
C12 C13 . 1.302(3) ?
C12 H12 . 0.9300 ?
C13 C14 2_645 1.492(3) ?
C13 H13 . 0.9300 ?
C14 O3 . 1.255(3) ?
C14 O4 . 1.260(3) ?
C14 C13 2_655 1.492(3) ?
O5 H5A . 0.8499 ?
O5 H5B . 0.8499 ?
O6 H6A . 0.8499 ?
O6 H6B . 0.8499 ?
O7 H7A . 0.8499 ?
O7 H7B . 0.8500 ?
O10 H10B . 0.8500 ?
O10 H10A . 0.8499 ?
O11 H11A . 0.8499 ?
O11 H11B . 0.8500 ?

loop_
_geom_hbond_atom_site_label_D
_geom_hbond_atom_site_label_H
_geom_hbond_atom_site_label_A
_geom_hbond_site_symmetry_A
_geom_hbond_distance_DH
_geom_hbond_distance_HA
_geom_hbond_distance_DA
_geom_hbond_angle_DHA
O5 H5A O4 4_576 0.85 1.87 2.713(2) 174.6
O5 H5B O11 2_645 0.85 2.01 2.859(3) 176.6
O6 H6B O2 . 0.85 1.88 2.693(2) 160.5
O6 H6A O4 . 0.85 1.88 2.706(2) 164.6
O7 H7B O11 3_665 0.85 2.32 2.988(4) 135.6
O7 H7A O9 2_645 0.85 1.94 2.700(7) 148.1
O10 H10B O2 3_665 0.85 1.98 2.777(3) 155.1
O10 H10A O8 . 0.85 2.36 2.987(6) 131.0
O10 H10A O9 . 0.85 1.83 2.588(6) 147.1
O11 H11A O5 4_575 0.85 2.43 3.116(3) 138.1
O11 H11B O10 . 0.85 2.14 2.870(4) 143.6
N3 H3N O7 2 0.8899(10) 2.029(4) 2.917(3) 175(3)

loop_
_geom_torsion_atom_site_label_1
_geom_torsion_atom_site_label_2
_geom_torsion_atom_site_label_3
_geom_torsion_atom_site_label_4
_geom_torsion_site_symmetry_1
_geom_torsion_site_symmetry_2
_geom_torsion_site_symmetry_3
_geom_torsion_site_symmetry_4
_geom_torsion
_geom_torsion_publ_flag
N2 Ni N1 C5 . . . . -30.95(18) ?
O3 Ni N1 C5 . . . . 149.62(18) ?
O5 Ni N1 C5 . . . . -124.78(18) ?
O6 Ni N1 C5 . . . . 59.16(18) ?
N2 Ni N1 C1 . . . . 155.52(18) ?
O3 Ni N1 C1 . . . . -23.91(18) ?
O5 Ni N1 C1 . . . . 61.69(18) ?
O6 Ni N1 C1 . . . . -114.37(17) ?
O1 Ni N2 C6 . . . . -154.26(18) ?
N1 Ni N2 C6 . . . . 30.16(18) ?
O5 Ni N2 C6 . . . . 123.05(18) ?
O6 Ni N2 C6 . . . . -62.14(18) ?
O1 Ni N2 C10 . . . . 19.27(17) ?
N1 Ni N2 C10 . . . . -156.31(17) ?
O5 Ni N2 C10 . . . . -63.42(17) ?
O6 Ni N2 C10 . . . . 111.39(17) ?
C5 N1 C1 C2 . . . . -2.3(3) ?
Ni N1 C1 C2 . . . . 171.57(19) ?
N1 C1 C2 C3 . . . . -0.2(4) ?
C1 C2 C3 C4 . . . . 1.9(4) ?
C2 C3 C4 C5 . . . . -1.1(4) ?
C1 N1 C5 N3 . . . . -176.7(2) ?
Ni N1 C5 N3 . . . . 9.7(3) ?
C1 N1 C5 C4 . . . . 3.2(3) ?
Ni N1 C5 C4 . . . . -170.46(17) ?
C6 N3 C5 N1 . . . . 29.9(4) ?
C6 N3 C5 C4 . . . . -150.0(2) ?
C3 C4 C5 N1 . . . . -1.6(4) ?
C3 C4 C5 N3 . . . . 178.3(2) ?
C10 N2 C6 N3 . . . . 178.2(2) ?
Ni N2 C6 N3 . . . . -8.2(3) ?
C10 N2 C6 C7 . . . . -2.0(3) ?
Ni N2 C6 C7 . . . . 171.57(17) ?
C5 N3 C6 N2 . . . . -30.8(4) ?
C5 N3 C6 C7 . . . . 149.4(2) ?
N2 C6 C7 C8 . . . . 1.0(4) ?
N3 C6 C7 C8 . . . . -179.2(2) ?
C6 C7 C8 C9 . . . . 0.7(4) ?
C7 C8 C9 C10 . . . . -1.3(4) ?
C6 N2 C10 C9 . . . . 1.4(3) ?
Ni N2 C10 C9 . . . . -172.42(19) ?
C8 C9 C10 N2 . . . . 0.2(4) ?
O1 C11 C12 C13 . . . . -0.2(4) ?
O2 C11 C12 C13 . . . . 178.6(3) ?
C11 C12 C13 C14 . . . 2_645 -179.2(2) ?
O2 C11 O1 Ni . . . . -9.5(4) ?
C12 C11 O1 Ni . . . . 169.25(15) ?
N2 Ni O1 C11 . . . . 91.7(2) ?
O3 Ni O1 C11 . . . . -88.8(2) ?
O5 Ni O1 C11 . . . . -174.8(2) ?
O6 Ni O1 C11 . . . . 1.4(2) ?
O4 C14 O3 Ni . . . . -12.0(4) ?
C13 C14 O3 Ni 2_655 . . . 168.21(15) ?
O1 Ni O3 C14 . . . . 115.7(2) ?
N1 Ni O3 C14 . . . . -68.7(2) ?
O5 Ni O3 C14 . . . . -161.5(2) ?
O6 Ni O3 C14 . . . . 23.6(2) ?
